data_7100875
loop_
_publ_author_name
'Mercouri Kanatzidis'
'Duck-Young Chung'
'Jun-Ho Kim'

_publ_section_title
;
A New Homologous Series A2[M5+nSe9+n] (A = Rb, Cs; M =
Bi, Ag, Cd) and its members ?-CsBi3Se5, Rb2CdBi6Se11, CsAg0.5Bi3.5Se6,
CsCdBi3Se6, Rb2Ag1.5Bi7.5Se13, and Cs2Ag1.5Bi7.5Se13
;
_journal_name_full 'Chemical Communications'
_journal_paper_doi 10.1039/b516790f
_journal_year 2006
_chemical_formula_moiety Rb2CdBi6Se11
_chemical_formula_sum 'Bi6 Cd Rb2 Se11'
_chemical_formula_weight 2407.22
_chemical_name_common Rb2CdBi6Se11
_space_group_IT_number 58
_symmetry_cell_setting orthorhombic
_symmetry_space_group_name_Hall '-P 2 2n'
_symmetry_space_group_name_H-M 'P n n m'
_cell_angle_alpha 90.00
_cell_angle_beta 90.00
_cell_angle_gamma 90.00
_cell_formula_units_Z 2
_cell_length_a 12.385(3)
_cell_length_b 23.839(6)
_cell_length_c 4.1124(10)
_cell_measurement_temperature 293(2)
_cell_volume 1214.1(5)
_diffrn_ambient_temperature 293(2)
_exptl_crystal_density_diffrn 6.581
_cod_depositor_comments
;
The following automatic conversions were performed:
'_symmetry_cell_setting' value 'Orthorhombic' changed to 'orthorhombic'
according to '/home/saulius/struct/CIF-dictionaries/cif_core.dic'
dictionary named 'cif_core.dic' version 2.4.1 from 2010-06-29.

Automatic conversion script
Id: cif_fix_enum 1527 2010-12-29 10:47:43Z saulius 
;
_cod_database_code 7100875

loop_
_symmetry_equiv_pos_as_xyz
'x, y, z'
'-x, -y, z'
'-x+1/2, y+1/2, -z+1/2'
'x+1/2, -y+1/2, -z+1/2'
'-x, -y, -z'
'x, y, -z'
'x-1/2, -y-1/2, z-1/2'
'-x-1/2, y-1/2, z-1/2'

loop_
_atom_site_label
_atom_site_type_symbol
_atom_site_fract_x
_atom_site_fract_y
_atom_site_fract_z
_atom_site_U_iso_or_equiv
_atom_site_adp_type
_atom_site_occupancy
_atom_site_symmetry_multiplicity
_atom_site_calc_flag
_atom_site_refinement_flags
_atom_site_disorder_assembly
_atom_site_disorder_group
Bi1 Bi 0.5000 0.5000 0.0000 0.0091(9) Uani 0.733(9) 4 d SP . .
Cd1 Cd 0.5000 0.5000 0.0000 0.0091(9) Uani 0.27 4 d SP . .
Bi2 Bi 0.22478(13) 0.54771(8) -0.5000 0.0122(4) Uani 1 2 d S . .
Bi3 Bi 0.95032(15) 0.59096(9) -1.0000 0.0123(7) Uani 0.645(7) 2 d SP . .
Cd3 Cd 0.95032(15) 0.59096(9) -1.0000 0.0123(7) Uani 0.35 2 d SP . .
Bi4 Bi 0.66749(13) 0.64035(7) -0.5000 0.0117(4) Uani 1 2 d S . .
Se1 Se 0.8904(4) 0.66589(19) -0.5000 0.0143(10) Uani 1 2 d S . .
Se2 Se 0.4432(3) 0.5812(2) -0.5000 0.0144(10) Uani 1 2 d S . .
Se3 Se 0.1674(4) 0.62715(19) -1.0000 0.0159(10) Uani 1 2 d S . .
Se4 Se 0.6142(4) 0.7141(2) -1.0000 0.0176(10) Uani 1 2 d S . .
Se5 Se 0.2760(3) 0.4579(2) 0.0000 0.0105(9) Uani 1 2 d S . .
Se6 Se 0.0000 0.5000 -0.5000 0.0163(15) Uani 1 4 d S . .
Rb1 Rb 0.8586(4) 0.7841(2) -1.0000 0.0376(14) Uani 1 2 d S . .

loop_
_atom_site_aniso_label
_atom_site_aniso_U_11
_atom_site_aniso_U_22
_atom_site_aniso_U_33
_atom_site_aniso_U_23
_atom_site_aniso_U_13
_atom_site_aniso_U_12
Bi1 0.0048(13) 0.0171(18) 0.0053(13) 0.000 0.000 -0.0023(11)
Cd1 0.0048(13) 0.0171(18) 0.0053(13) 0.000 0.000 -0.0023(11)
Bi2 0.0078(8) 0.0217(10) 0.0072(7) 0.000 0.000 -0.0017(7)
Bi3 0.0085(10) 0.0232(14) 0.0050(10) 0.000 0.000 0.0017(9)
Cd3 0.0085(10) 0.0232(14) 0.0050(10) 0.000 0.000 0.0017(9)
Bi4 0.0100(8) 0.0212(10) 0.0038(7) 0.000 0.000 0.0027(7)
Se1 0.009(2) 0.020(3) 0.014(2) 0.000 0.000 -0.0037(19)
Se2 0.007(2) 0.018(3) 0.017(2) 0.000 0.000 -0.0039(19)
Se3 0.014(2) 0.021(3) 0.013(2) 0.000 0.000 0.000(2)
Se4 0.025(2) 0.016(3) 0.011(2) 0.000 0.000 0.008(2)
Se5 0.0061(18) 0.021(2) 0.0050(17) 0.000 0.000 -0.0009(18)
Se6 0.007(3) 0.031(4) 0.011(3) 0.000 0.000 -0.002(3)
Rb1 0.037(3) 0.029(3) 0.047(3) 0.000 0.000 -0.009(3)

loop_
_geom_bond_atom_site_label_1
_geom_bond_atom_site_label_2
_geom_bond_distance
_geom_bond_site_symmetry_2
_geom_bond_publ_flag
Bi1 Se2 2.910(3) 5_664 ?
Bi1 Se2 2.910(3) 5_665 ?
Bi1 Se2 2.910(3) . ?
Bi1 Se2 2.910(3) 1_556 ?
Bi1 Se5 2.951(4) . ?
Bi1 Se5 2.951(4) 5_665 ?
Bi2 Se2 2.821(4) . ?
Bi2 Se3 2.884(4) 1_556 ?
Bi2 Se3 2.884(4) . ?
Bi2 Se6 3.0072(18) . ?
Bi2 Se5 3.036(4) 1_554 ?
Bi2 Se5 3.036(4) . ?
Bi2 Rb1 4.338(6) 7_576 ?
Bi3 Se1 2.823(4) . ?
Bi3 Se1 2.823(4) 1_554 ?
Bi3 Se3 2.823(5) 1_655 ?
Bi3 Se5 3.035(5) 5_664 ?
Bi3 Se6 3.0510(17) 1_654 ?
Bi3 Se6 3.0510(17) 1_655 ?
Bi4 Se4 2.785(3) . ?
Bi4 Se4 2.785(3) 1_556 ?
Bi4 Se1 2.827(5) . ?
Bi4 Se2 3.115(4) . ?
Bi4 Se5 3.194(4) 5_664 ?
Bi4 Se5 3.194(4) 5_665 ?
Bi4 Rb1 4.228(6) 7_576 ?
Se1 Cd3 2.823(4) 1_556 ?
Se1 Bi3 2.823(4) 1_556 ?
Se1 Rb1 3.511(6) 1_556 ?
Se1 Rb1 3.511(6) . ?
Se2 Cd1 2.910(3) 1_554 ?
Se2 Bi1 2.910(3) 1_554 ?
Se2 Rb1 3.377(7) 7_576 ?
Se3 Cd3 2.823(5) 1_455 ?
Se3 Bi3 2.823(5) 1_455 ?
Se3 Bi2 2.884(4) 1_554 ?
Se3 Rb1 3.783(6) 7_576 ?
Se3 Rb1 3.783(6) 7_575 ?
Se4 Bi4 2.785(3) 1_554 ?
Se4 Rb1 3.457(7) . ?
Se4 Rb1 3.775(6) 7_575 ?
Se4 Rb1 3.775(6) 7_576 ?
Se5 Cd3 3.035(5) 5_664 ?
Se5 Bi3 3.035(5) 5_664 ?
Se5 Bi2 3.036(4) 1_556 ?
Se5 Bi4 3.194(4) 5_664 ?
Se5 Bi4 3.194(4) 5_665 ?
Se6 Bi2 3.0072(18) 5_564 ?
Se6 Cd3 3.0510(17) 5_663 ?
Se6 Bi3 3.0510(17) 5_663 ?
Se6 Cd3 3.0510(17) 5_664 ?
Se6 Bi3 3.0510(17) 5_664 ?
Se6 Bi3 3.0510(17) 1_456 ?
Se6 Cd3 3.0510(17) 1_456 ?
Se6 Cd3 3.0510(17) 1_455 ?
Se6 Bi3 3.0510(17) 1_455 ?
Rb1 Se2 3.377(7) 7_675 ?
Rb1 Se1 3.511(6) 1_554 ?
Rb1 Se4 3.775(6) 7_676 ?
Rb1 Se4 3.775(6) 7_675 ?
Rb1 Se3 3.783(6) 7_675 ?
Rb1 Se3 3.783(6) 7_676 ?
Rb1 Rb1 4.1124(10) 1_556 ?
Rb1 Rb1 4.1124(10) 1_554 ?
Rb1 Bi4 4.228(6) 7_675 ?
Rb1 Bi2 4.338(6) 7_675 ?
